data_8102368
loop_
_publ_author_name
'Congshan Zhou'
'Haiyun Hou'
'Tao Yang'

_publ_section_title
;
 Crystal structure of
 2-nitro-N'-(2-methoxynaphthylidene)benzohydrazide, C19H15N3O4
;
_journal_issue 1
_journal_name_full 'Zeitschrift f\"ur Kristallographie - New Crystal Structures'
_journal_page_first 37
_journal_volume 224
_journal_year 2009
_chemical_formula_moiety 'C19 H15 N3 O4'
_chemical_formula_sum 'C19 H15 N3 O4'
_chemical_formula_weight 349.34
_space_group_IT_number 14
_symmetry_cell_setting monoclinic
_symmetry_space_group_name_Hall '-P 2ybc'
_symmetry_space_group_name_H-M 'P 1 21/c 1'
_atom_sites_solution_hydrogens geom
_atom_sites_solution_primary direct
_atom_sites_solution_secondary difmap
_audit_creation_method SHELXL-97
_cell_angle_alpha 90.00
_cell_angle_beta 105.360(6)
_cell_angle_gamma 90.00
_cell_formula_units_Z 4
_cell_length_a 10.909(4)
_cell_length_b 11.084(4)
_cell_length_c 14.888(6)
_cell_measurement_reflns_used 1738
_cell_measurement_temperature 298(2)
_cell_measurement_theta_max 24.5
_cell_measurement_theta_min 2.3
_cell_volume 1735.9(11)
_computing_cell_refinement SAINT
_computing_data_collection SMART
_computing_data_reduction SAINT
_computing_molecular_graphics SHELXTL
_computing_publication_material SHELXTL
_computing_structure_refinement 'SHELXL-97 [10]'
_computing_structure_solution 'SHELXS-97 [9]'
_diffrn_ambient_temperature 298(2)
_diffrn_measured_fraction_theta_full 0.995
_diffrn_measured_fraction_theta_max 0.995
_diffrn_measurement_device_type 'Bruker SMART 1000 CCD area detector'
_diffrn_measurement_method '\w scans'
_diffrn_radiation_monochromator graphite
_diffrn_radiation_source 'fine-focus sealed tube'
_diffrn_radiation_type MoK\a
_diffrn_radiation_wavelength 0.71073
_diffrn_reflns_av_R_equivalents 0.0457
_diffrn_reflns_av_sigmaI/netI 0.0540
_diffrn_reflns_limit_h_max 13
_diffrn_reflns_limit_h_min -13
_diffrn_reflns_limit_k_max 14
_diffrn_reflns_limit_k_min -14
_diffrn_reflns_limit_l_max 18
_diffrn_reflns_limit_l_min -18
_diffrn_reflns_number 14186
_diffrn_reflns_theta_full 27.00
_diffrn_reflns_theta_max 27.00
_diffrn_reflns_theta_min 1.94
_exptl_absorpt_coefficient_mu 0.096
_exptl_absorpt_correction_T_max 0.9718
_exptl_absorpt_correction_T_min 0.9699
_exptl_absorpt_correction_type multi-scan
_exptl_crystal_colour colourless
_exptl_crystal_density_diffrn 1.337
_exptl_crystal_density_method 'not measured'
_exptl_crystal_description block
_exptl_crystal_F_000 728
_exptl_crystal_size_max 0.32
_exptl_crystal_size_mid 0.32
_exptl_crystal_size_min 0.30
_refine_diff_density_max 0.146
_refine_diff_density_min -0.217
_refine_diff_density_rms 0.034
_refine_ls_extinction_method none
_refine_ls_goodness_of_fit_ref 1.030
_refine_ls_hydrogen_treatment mixed
_refine_ls_matrix_type full
_refine_ls_number_parameters 239
_refine_ls_number_reflns 3765
_refine_ls_number_restraints 1
_refine_ls_restrained_S_all 1.030
_refine_ls_R_factor_all 0.0935
_refine_ls_R_factor_gt 0.0496
_refine_ls_shift/su_max 0.000
_refine_ls_shift/su_mean 0.000
_refine_ls_structure_factor_coef Fsqd
_refine_ls_weighting_details 'calc w=1/[\s^2^(Fo^2^)+(0.0532P)^2^+0.0749P] where P=(Fo^2^+2Fc^2^)/3'
_refine_ls_weighting_scheme calc
_refine_ls_wR_factor_gt 0.1131
_refine_ls_wR_factor_ref 0.1308
_reflns_number_gt 2288
_reflns_number_total 3765
_reflns_threshold_expression >2sigma(I)
_cod_data_source_file 1267-2452.cff
_cod_data_source_block 1
_cod_original_cell_volume 1735.9(12)
_cod_original_sg_symbol_H-M P21/c
_cod_database_code 8102368

loop_
_symmetry_equiv_pos_as_xyz
'x, y, z'
'-x, y+1/2, -z+1/2'
'-x, -y, -z'
'x, -y-1/2, z-1/2'

loop_
_atom_site_label
_atom_site_type_symbol
_atom_site_fract_x
_atom_site_fract_y
_atom_site_fract_z
_atom_site_U_iso_or_equiv
_atom_site_adp_type
_atom_site_occupancy
_atom_site_symmetry_multiplicity
_atom_site_calc_flag
_atom_site_refinement_flags
_atom_site_disorder_assembly
_atom_site_disorder_group
O1 O 1.06000(12) 0.39633(11) 1.09887(9) 0.0558(4) Uani 1 1 d . . .
O2 O 0.54148(14) 0.51998(14) 0.75646(10) 0.0719(5) Uani 1 1 d . . .
O3 O 0.95884(14) 0.18853(13) 0.95510(10) 0.0703(5) Uani 1 1 d . . .
O4 O 0.84727(19) 0.03014(15) 0.94475(11) 0.0965(6) Uani 1 1 d . . .
N1 N 0.86096(14) 0.41711(13) 1.00934(11) 0.0467(4) Uani 1 1 d D . .
N2 N 0.73784(13) 0.37422(12) 0.98340(10) 0.0438(4) Uani 1 1 d . . .
N3 N 0.89631(16) 0.11880(15) 0.98671(11) 0.0524(4) Uani 1 1 d . . .
C1 C 0.90839(15) 0.25282(16) 1.12012(12) 0.0417(4) Uani 1 1 d . . .
C2 C 0.88155(16) 0.14061(17) 1.08003(12) 0.0435(4) Uani 1 1 d . . .
C3 C 0.8425(2) 0.04571(19) 1.12485(15) 0.0609(6) Uani 1 1 d . . .
H3 H 0.8244 -0.0288 1.0956 0.073 Uiso 1 1 calc R . .
C4 C 0.8306(2) 0.0622(2) 1.21298(16) 0.0750(7) Uani 1 1 d . . .
H4 H 0.8042 -0.0013 1.2442 0.090 Uiso 1 1 calc R . .
C5 C 0.8575(2) 0.1713(2) 1.25508(16) 0.0776(7) Uani 1 1 d . . .
H5 H 0.8494 0.1821 1.3152 0.093 Uiso 1 1 calc R . .
C6 C 0.8965(2) 0.2663(2) 1.20964(14) 0.0635(6) Uani 1 1 d . . .
H6 H 0.9151 0.3403 1.2396 0.076 Uiso 1 1 calc R . .
C7 C 0.95013(17) 0.35987(16) 1.07388(12) 0.0421(4) Uani 1 1 d . . .
C8 C 0.66176(16) 0.43743(16) 0.92215(12) 0.0423(4) Uani 1 1 d . . .
H8 H 0.6950 0.5032 0.8977 0.051 Uiso 1 1 calc R . .
C9 C 0.52649(16) 0.41418(14) 0.88767(12) 0.0407(4) Uani 1 1 d . . .
C10 C 0.46529(18) 0.46444(17) 0.80282(14) 0.0522(5) Uani 1 1 d . . .
C11 C 0.3340(2) 0.4560(2) 0.76600(16) 0.0667(6) Uani 1 1 d . . .
H11 H 0.2951 0.4904 0.7085 0.080 Uiso 1 1 calc R . .
C12 C 0.2639(2) 0.3974(2) 0.81447(17) 0.0687(6) Uani 1 1 d . . .
H12 H 0.1764 0.3923 0.7895 0.082 Uiso 1 1 calc R . .
C13 C 0.31850(18) 0.34412(17) 0.90119(15) 0.0528(5) Uani 1 1 d . . .
C14 C 0.2436(2) 0.28608(19) 0.95170(18) 0.0680(6) Uani 1 1 d . . .
H14 H 0.1561 0.2816 0.9267 0.082 Uiso 1 1 calc R . .
C15 C 0.2959(2) 0.23712(19) 1.0352(2) 0.0736(7) Uani 1 1 d . . .
H15 H 0.2448 0.1995 1.0679 0.088 Uiso 1 1 calc R . .
C16 C 0.4268(2) 0.24262(18) 1.07304(16) 0.0662(6) Uani 1 1 d . . .
H16 H 0.4627 0.2079 1.1309 0.079 Uiso 1 1 calc R . .
C17 C 0.50307(19) 0.29789(16) 1.02671(14) 0.0521(5) Uani 1 1 d . . .
H17 H 0.5903 0.3004 1.0535 0.063 Uiso 1 1 calc R . .
C18 C 0.45223(16) 0.35145(15) 0.93882(13) 0.0423(4) Uani 1 1 d . . .
C19 C 0.4868(3) 0.5922(2) 0.67731(19) 0.1061(10) Uani 1 1 d . . .
H19A H 0.4396 0.5419 0.6277 0.159 Uiso 1 1 calc R . .
H19B H 0.5530 0.6330 0.6577 0.159 Uiso 1 1 calc R . .
H19C H 0.4309 0.6506 0.6930 0.159 Uiso 1 1 calc R . .
H1 H 0.881(2) 0.4815(13) 0.9790(13) 0.080 Uiso 1 1 d D . .

loop_
_atom_site_aniso_label
_atom_site_aniso_U_11
_atom_site_aniso_U_22
_atom_site_aniso_U_33
_atom_site_aniso_U_23
_atom_site_aniso_U_13
_atom_site_aniso_U_12
O1 0.0403(8) 0.0575(8) 0.0655(9) 0.0050(7) 0.0072(6) -0.0125(6)
O2 0.0677(10) 0.0859(11) 0.0599(9) 0.0255(8) 0.0128(8) -0.0027(8)
O3 0.0871(11) 0.0692(10) 0.0667(10) -0.0047(8) 0.0419(9) -0.0142(8)
O4 0.1388(16) 0.0845(12) 0.0608(10) -0.0240(9) 0.0167(10) -0.0511(11)
N1 0.0348(9) 0.0436(9) 0.0594(10) 0.0082(8) 0.0087(7) -0.0075(7)
N2 0.0345(8) 0.0417(8) 0.0543(9) 0.0040(7) 0.0099(7) -0.0047(7)
N3 0.0580(11) 0.0487(10) 0.0473(10) -0.0015(8) 0.0084(8) -0.0072(8)
C1 0.0343(10) 0.0473(11) 0.0430(11) 0.0028(9) 0.0092(8) -0.0019(8)
C2 0.0431(10) 0.0476(11) 0.0376(10) 0.0032(9) 0.0067(8) -0.0048(8)
C3 0.0718(15) 0.0506(12) 0.0575(13) 0.0075(10) 0.0121(11) -0.0127(11)
C4 0.0923(18) 0.0748(16) 0.0619(15) 0.0189(13) 0.0274(13) -0.0198(14)
C5 0.0972(19) 0.0933(19) 0.0506(13) 0.0037(13) 0.0342(13) -0.0155(15)
C6 0.0750(15) 0.0667(14) 0.0533(13) -0.0087(11) 0.0248(11) -0.0092(12)
C7 0.0405(11) 0.0413(10) 0.0463(11) -0.0051(9) 0.0146(9) -0.0058(9)
C8 0.0429(11) 0.0355(10) 0.0503(11) -0.0010(9) 0.0152(9) -0.0050(8)
C9 0.0378(10) 0.0348(10) 0.0484(11) -0.0042(8) 0.0094(8) -0.0016(8)
C10 0.0505(12) 0.0494(12) 0.0551(12) 0.0025(10) 0.0112(10) -0.0014(9)
C11 0.0530(14) 0.0754(15) 0.0612(14) 0.0069(12) -0.0030(11) 0.0056(11)
C12 0.0397(12) 0.0739(15) 0.0844(17) -0.0087(13) 0.0020(12) -0.0029(11)
C13 0.0423(11) 0.0442(11) 0.0734(14) -0.0107(10) 0.0179(11) -0.0060(9)
C14 0.0480(13) 0.0580(14) 0.1020(19) -0.0114(14) 0.0271(13) -0.0128(11)
C15 0.0722(17) 0.0571(14) 0.107(2) -0.0042(14) 0.0512(15) -0.0185(12)
C16 0.0743(16) 0.0585(14) 0.0738(15) 0.0067(11) 0.0337(13) -0.0096(12)
C17 0.0495(12) 0.0489(11) 0.0610(13) 0.0008(10) 0.0201(10) -0.0056(9)
C18 0.0407(10) 0.0317(9) 0.0550(12) -0.0085(8) 0.0135(9) -0.0045(8)
C19 0.111(2) 0.105(2) 0.095(2) 0.0574(17) 0.0134(17) -0.0002(18)

loop_
_atom_type_symbol
_atom_type_description
_atom_type_scat_dispersion_real
_atom_type_scat_dispersion_imag
_atom_type_scat_source
C C 0.0033 0.0016 'International Tables Vol C Tables 4.2.6.8 and 6.1.1.4'
H H 0.0000 0.0000 'International Tables Vol C Tables 4.2.6.8 and 6.1.1.4'
N N 0.0061 0.0033 'International Tables Vol C Tables 4.2.6.8 and 6.1.1.4'
O O 0.0106 0.0060 'International Tables Vol C Tables 4.2.6.8 and 6.1.1.4'

loop_
_geom_angle_atom_site_label_1
_geom_angle_atom_site_label_2
_geom_angle_atom_site_label_3
_geom_angle
_geom_angle_site_symmetry_1
_geom_angle_site_symmetry_3
_geom_angle_publ_flag
C10 O2 C19 119.86(18) . . ?
C7 N1 N2 120.54(15) . . ?
C7 N1 H1 120.8(14) . . ?
N2 N1 H1 118.5(14) . . ?
C8 N2 N1 114.44(15) . . ?
O3 N3 O4 122.50(18) . . ?
O3 N3 C2 118.78(16) . . ?
O4 N3 C2 118.71(17) . . ?
C2 C1 C6 116.91(17) . . ?
C2 C1 C7 124.78(16) . . ?
C6 C1 C7 118.31(17) . . ?
C3 C2 C1 122.63(18) . . ?
C3 C2 N3 117.53(18) . . ?
C1 C2 N3 119.83(16) . . ?
C4 C3 C2 119.1(2) . . ?
C4 C3 H3 120.5 . . ?
C2 C3 H3 120.5 . . ?
C5 C4 C3 119.9(2) . . ?
C5 C4 H4 120.0 . . ?
C3 C4 H4 120.0 . . ?
C4 C5 C6 120.7(2) . . ?
C4 C5 H5 119.6 . . ?
C6 C5 H5 119.6 . . ?
C5 C6 C1 120.7(2) . . ?
C5 C6 H6 119.6 . . ?
C1 C6 H6 119.6 . . ?
O1 C7 N1 122.01(17) . . ?
O1 C7 C1 120.82(17) . . ?
N1 C7 C1 117.03(16) . . ?
N2 C8 C9 124.50(16) . . ?
N2 C8 H8 117.8 . . ?
C9 C8 H8 117.8 . . ?
C10 C9 C18 118.59(16) . . ?
C10 C9 C8 116.87(16) . . ?
C18 C9 C8 124.34(16) . . ?
O2 C10 C9 115.77(17) . . ?
O2 C10 C11 122.21(19) . . ?
C9 C10 C11 122.00(19) . . ?
C12 C11 C10 119.4(2) . . ?
C12 C11 H11 120.3 . . ?
C10 C11 H11 120.3 . . ?
C11 C12 C13 122.2(2) . . ?
C11 C12 H12 118.9 . . ?
C13 C12 H12 118.9 . . ?
C12 C13 C14 121.4(2) . . ?
C12 C13 C18 118.73(18) . . ?
C14 C13 C18 119.8(2) . . ?
C15 C14 C13 121.2(2) . . ?
C15 C14 H14 119.4 . . ?
C13 C14 H14 119.4 . . ?
C14 C15 C16 119.9(2) . . ?
C14 C15 H15 120.1 . . ?
C16 C15 H15 120.1 . . ?
C17 C16 C15 121.0(2) . . ?
C17 C16 H16 119.5 . . ?
C15 C16 H16 119.5 . . ?
C16 C17 C18 121.18(19) . . ?
C16 C17 H17 119.4 . . ?
C18 C17 H17 119.4 . . ?
C17 C18 C13 116.91(17) . . ?
C17 C18 C9 124.03(16) . . ?
C13 C18 C9 119.03(17) . . ?
O2 C19 H19A 109.5 . . ?
O2 C19 H19B 109.5 . . ?
H19A C19 H19B 109.5 . . ?
O2 C19 H19C 109.5 . . ?
H19A C19 H19C 109.5 . . ?
H19B C19 H19C 109.5 . . ?

loop_
_geom_bond_atom_site_label_1
_geom_bond_atom_site_label_2
_geom_bond_distance
_geom_bond_site_symmetry_2
_geom_bond_publ_flag
O1 C7 1.226(2) . ?
O2 C10 1.360(2) . ?
O2 C19 1.419(3) . ?
O3 N3 1.2059(19) . ?
O4 N3 1.2104(19) . ?
N1 C7 1.333(2) . ?
N1 N2 1.3799(19) . ?
N1 H1 0.901(9) . ?
N2 C8 1.269(2) . ?
N3 C2 1.460(2) . ?
C1 C2 1.377(2) . ?
C1 C6 1.381(3) . ?
C1 C7 1.502(2) . ?
C2 C3 1.373(3) . ?
C3 C4 1.364(3) . ?
C3 H3 0.9300 . ?
C4 C5 1.358(3) . ?
C4 H4 0.9300 . ?
C5 C6 1.378(3) . ?
C5 H5 0.9300 . ?
C6 H6 0.9300 . ?
C8 C9 1.451(2) . ?
C8 H8 0.9300 . ?
C9 C10 1.380(2) . ?
C9 C18 1.431(2) . ?
C10 C11 1.395(3) . ?
C11 C12 1.348(3) . ?
C11 H11 0.9300 . ?
C12 C13 1.401(3) . ?
C12 H12 0.9300 . ?
C13 C14 1.404(3) . ?
C13 C18 1.420(2) . ?
C14 C15 1.338(3) . ?
C14 H14 0.9300 . ?
C15 C16 1.391(3) . ?
C15 H15 0.9300 . ?
C16 C17 1.359(3) . ?
C16 H16 0.9300 . ?
C17 C18 1.410(3) . ?
C17 H17 0.9300 . ?
C19 H19A 0.9600 . ?
C19 H19B 0.9600 . ?
C19 H19C 0.9600 . ?

loop_
_geom_hbond_atom_site_label_D
_geom_hbond_atom_site_label_H
_geom_hbond_atom_site_label_A
_geom_hbond_distance_DH
_geom_hbond_distance_HA
_geom_hbond_distance_DA
_geom_hbond_angle_DHA
_geom_hbond_site_symmetry_A
N1 H1 O1 0.901(9) 1.998(10) 2.890(2) 170(2) 3_767

loop_
_cod_related_entry_id
_cod_related_entry_database
_cod_related_entry_code
1 ChemSpider 7839004
